data_2211423
loop_
_publ_author_name
'Man-Cheng Hu'
'Xiao-Yun Wei'
'Shuni Li'

_publ_section_title
;
 Bis[<i>N</i>-(2-aminoethyl)-4-methylbenzenesulfonamidato]copper(II)
;
_journal_coeditor_code HB2192
_journal_issue 12
_journal_name_full 'Acta Crystallographica Section E'
_journal_page_first m3265
_journal_page_last m3266
_journal_paper_doi 10.1107/S1600536806046381
_journal_volume 62
_journal_year 2006
_chemical_formula_iupac '[Cu (C9 H13 N2 O2 S1)2]'
_chemical_formula_moiety 'C18 H26 Cu N4 O4 S2'
_chemical_formula_sum 'C18 H26 Cu N4 O4 S2'
_chemical_formula_weight 490.09
_chemical_name_systematic
;
Bis[N-(2-Aminoethyl)-4-methylbenzenesulfonamidato]copper(II)
;
_space_group_IT_number 2
_symmetry_cell_setting triclinic
_symmetry_space_group_name_Hall '-P 1'
_symmetry_space_group_name_H-M 'P -1'
_atom_sites_solution_hydrogens geom
_atom_sites_solution_primary direct
_atom_sites_solution_secondary difmap
_audit_creation_method SHELXL-97
_cell_angle_alpha 73.0200(10)
_cell_angle_beta 84.9130(10)
_cell_angle_gamma 69.4540(10)
_cell_formula_units_Z 1
_cell_length_a 5.6497(6)
_cell_length_b 7.8410(9)
_cell_length_c 13.2882(15)
_cell_measurement_reflns_used 1963
_cell_measurement_temperature 296(2)
_cell_measurement_theta_max 27.20
_cell_measurement_theta_min 2.89
_cell_volume 527.12(10)
_computing_cell_refinement 'SAINT (Bruker, 2001)'
_computing_data_collection 'SMART (Bruker, 2001)'
_computing_data_reduction SAINT
_computing_molecular_graphics 'SHELXTL (Bruker, 2001)'
_computing_publication_material SHELXTL
_computing_structure_refinement 'SHELXL97 (Sheldrick, 1997)'
_computing_structure_solution 'SHELXS97 (Sheldrick, 1997)'
_diffrn_ambient_temperature 296(2)
_diffrn_measured_fraction_theta_full 0.982
_diffrn_measured_fraction_theta_max 0.982
_diffrn_measurement_device_type 'Bruker SMART CCD'
_diffrn_measurement_method \w
_diffrn_radiation_monochromator graphite
_diffrn_radiation_source 'fine-focus sealed tube'
_diffrn_radiation_type MoK\a
_diffrn_radiation_wavelength 0.71073
_diffrn_reflns_av_R_equivalents 0.0144
_diffrn_reflns_av_sigmaI/netI 0.0261
_diffrn_reflns_limit_h_max 6
_diffrn_reflns_limit_h_min -6
_diffrn_reflns_limit_k_max 5
_diffrn_reflns_limit_k_min -9
_diffrn_reflns_limit_l_max 15
_diffrn_reflns_limit_l_min -15
_diffrn_reflns_number 2651
_diffrn_reflns_theta_full 25.10
_diffrn_reflns_theta_max 25.10
_diffrn_reflns_theta_min 1.60
_diffrn_standards_decay_% 0
_diffrn_standards_interval_count 100
_diffrn_standards_number 0
_exptl_absorpt_coefficient_mu 1.266
_exptl_absorpt_correction_T_max 0.785
_exptl_absorpt_correction_T_min 0.641
_exptl_absorpt_correction_type multi-scan
_exptl_absorpt_process_details '(SADABS; Bruker, 2001)'
_exptl_crystal_colour blue
_exptl_crystal_density_diffrn 1.544
_exptl_crystal_density_method 'not measured'
_exptl_crystal_description block
_exptl_crystal_F_000 255
_exptl_crystal_size_max 0.39
_exptl_crystal_size_mid 0.30
_exptl_crystal_size_min 0.20
_refine_diff_density_max 0.537
_refine_diff_density_min -0.324
_refine_ls_extinction_coef 0.044(7)
_refine_ls_extinction_expression Fc^*^=kFc[1+0.001xFc^2^\l^3^/sin(2\q)]^-1/4^
_refine_ls_extinction_method SHELXL97
_refine_ls_goodness_of_fit_ref 1.000
_refine_ls_hydrogen_treatment constr
_refine_ls_matrix_type full
_refine_ls_number_parameters 122
_refine_ls_number_reflns 1848
_refine_ls_number_restraints 0
_refine_ls_restrained_S_all 1.000
_refine_ls_R_factor_all 0.0392
_refine_ls_R_factor_gt 0.0370
_refine_ls_shift/su_max 0.000
_refine_ls_shift/su_mean 0.000
_refine_ls_structure_factor_coef Fsqd
_refine_ls_weighting_details 'calc w=1/[\s^2^(Fo^2^)+(0.0885P)^2^+0.2074P] where P=(Fo^2^+2Fc^2^)/3'
_refine_ls_weighting_scheme calc
_refine_ls_wR_factor_gt 0.1111
_refine_ls_wR_factor_ref 0.1152
_reflns_number_gt 1715
_reflns_number_total 1848
_reflns_threshold_expression I>2\s(I)
_cod_data_source_file hb2192.cif
_cod_data_source_block I
_cod_depositor_comments
;
The following automatic conversions were performed:
'_symmetry_cell_setting' value 'Triclinic' changed to 'triclinic'
according to '/home/saulius/struct/CIF-dictionaries/cif_core.dic'
dictionary named 'cif_core.dic' version 2.4.1 from 2010-06-29.

Automatic conversion script
Id: cif_fix_enum 1527 2010-12-29 10:47:43Z saulius 

The following automatic conversions were performed:

'_symmetry_cell_setting' value 'Triclinic' changed to 'triclinic'
according to /home/saulius/struct/CIF-dictionaries/cif_core.dic
dictionary named 'cif_core.dic' version 2.4.1 from 2010-06-29.

Automatic conversion script
Id: cif_fix_values 1715 2011-07-08 13:25:40Z adriana 
;
_cod_database_code 2211423
_cod_database_fobs_code 2211423

loop_
_symmetry_equiv_pos_as_xyz
'x, y, z'
'-x, -y, -z'

loop_
_atom_site_type_symbol
_atom_site_label
_atom_site_fract_x
_atom_site_fract_y
_atom_site_fract_z
_atom_site_U_iso_or_equiv
_atom_site_adp_type
_atom_site_calc_flag
_atom_site_refinement_flags
_atom_site_occupancy
Cu Cu1 0.5000 0.0000 0.5000 0.0311(2) Uani d S 1
S S1 0.85151(12) 0.25787(9) 0.37739(5) 0.0322(2) Uani d . 1
C C1 0.7080(3) 0.4312(2) 0.25872(11) 0.0348(6) Uani d G 1
C C2 0.8541(3) 0.4696(3) 0.17092(14) 0.0473(7) Uani d G 1
H H2 1.0278 0.4059 0.1740 0.057 Uiso calc R 1
C C3 0.7407(4) 0.6030(3) 0.07849(12) 0.0587(9) Uani d G 1
H H3 0.8385 0.6286 0.0197 0.070 Uiso calc R 1
C C4 0.4812(4) 0.6981(3) 0.07386(13) 0.0537(8) Uani d G 1
C C5 0.3350(3) 0.6598(3) 0.16166(17) 0.0600(9) Uani d G 1
H H5 0.1613 0.7234 0.1586 0.072 Uiso calc R 1
C C6 0.4484(3) 0.5263(3) 0.25409(14) 0.0540(8) Uani d G 1
H H6 0.3506 0.5007 0.3128 0.065 Uiso calc R 1
C C7 0.3566(10) 0.8366(6) -0.0296(3) 0.0809(13) Uani d . 1
H H7A 0.4684 0.9028 -0.0666 0.097 Uiso d R 1
H H7B 0.3131 0.7739 -0.0709 0.097 Uiso d R 1
H H7C 0.2020 0.9348 -0.0145 0.097 Uiso d R 1
C C15 0.6812(7) -0.1390(5) 0.3259(3) 0.0542(8) Uani d . 1
H H15A 0.5292 -0.0590 0.2842 0.065 Uiso calc R 1
H H15B 0.7681 -0.2434 0.2961 0.065 Uiso calc R 1
C C16 0.8490(6) -0.0266(4) 0.3237(2) 0.0402(6) Uani d . 1
H H16A 1.0190 -0.1112 0.3465 0.048 Uiso calc R 1
H H16B 0.8563 0.0521 0.2529 0.048 Uiso calc R 1
N N1 0.7419(4) 0.0933(3) 0.39569(17) 0.0324(5) Uani d . 1
N N2 0.6151(6) -0.2118(4) 0.4343(2) 0.0499(7) Uani d . 1
H H2A 0.7483 -0.3057 0.4703 0.060 Uiso d R 1
H H2B 0.4902 -0.2583 0.4350 0.060 Uiso d R 1
O O1 1.1211(4) 0.2002(3) 0.35687(17) 0.0459(5) Uani d . 1
O O2 0.7704(4) 0.3508(3) 0.46061(15) 0.0435(5) Uani d . 1

loop_
_atom_site_aniso_label
_atom_site_aniso_U_11
_atom_site_aniso_U_22
_atom_site_aniso_U_33
_atom_site_aniso_U_12
_atom_site_aniso_U_13
_atom_site_aniso_U_23
Cu1 0.0376(3) 0.0289(3) 0.0326(3) -0.0187(2) 0.01089(19) -0.01106(19)
S1 0.0334(4) 0.0330(4) 0.0330(4) -0.0189(3) 0.0019(3) -0.0045(3)
C1 0.0395(14) 0.0299(12) 0.0370(14) -0.0179(11) -0.0006(11) -0.0046(10)
C2 0.0456(16) 0.0451(16) 0.0410(15) -0.0117(13) 0.0074(12) -0.0036(12)
C3 0.071(2) 0.0551(19) 0.0377(17) -0.0170(17) 0.0116(15) -0.0037(14)
C4 0.071(2) 0.0392(16) 0.0491(18) -0.0208(15) -0.0137(15) -0.0028(13)
C5 0.0429(17) 0.055(2) 0.070(2) -0.0161(15) -0.0105(16) 0.0014(17)
C6 0.0406(16) 0.0557(19) 0.0561(19) -0.0199(14) 0.0033(14) 0.0016(15)
C7 0.105(3) 0.061(2) 0.063(2) -0.024(2) -0.031(2) 0.0082(18)
C15 0.074(2) 0.0584(19) 0.0517(18) -0.0400(17) 0.0234(16) -0.0320(16)
C16 0.0465(15) 0.0419(15) 0.0363(14) -0.0213(12) 0.0144(12) -0.0135(12)
N1 0.0377(11) 0.0314(11) 0.0335(11) -0.0195(9) 0.0088(9) -0.0098(9)
N2 0.0694(17) 0.0383(13) 0.0553(16) -0.0337(13) 0.0294(13) -0.0222(12)
O1 0.0332(10) 0.0512(12) 0.0495(12) -0.0205(9) -0.0023(8) -0.0001(9)
O2 0.0600(13) 0.0427(11) 0.0405(10) -0.0322(10) 0.0053(9) -0.0138(9)

loop_
_atom_type_symbol
_atom_type_description
_atom_type_scat_dispersion_real
_atom_type_scat_dispersion_imag
_atom_type_scat_source
C C 0.0033 0.0016 'International Tables Vol C Tables 4.2.6.8 and 6.1.1.4'
H H 0.0000 0.0000 'International Tables Vol C Tables 4.2.6.8 and 6.1.1.4'
Cu Cu 0.3201 1.2651 'International Tables Vol C Tables 4.2.6.8 and 6.1.1.4'
N N 0.0061 0.0033 'International Tables Vol C Tables 4.2.6.8 and 6.1.1.4'
O O 0.0106 0.0060 'International Tables Vol C Tables 4.2.6.8 and 6.1.1.4'
S S 0.1246 0.1234 'International Tables Vol C Tables 4.2.6.8 and 6.1.1.4'

loop_
_geom_angle_atom_site_label_1
_geom_angle_atom_site_label_2
_geom_angle_atom_site_label_3
_geom_angle_site_symmetry_1
_geom_angle_site_symmetry_3
_geom_angle
_geom_angle_publ_flag
N2 Cu1 N2 . 2_656 180.0 n
N1 Cu1 N1 . 2_656 180.0 n
N2 Cu1 N1 . . 82.05(9) n
N2 Cu1 N1 2_656 . 97.95(9) n
N2 Cu1 N1 . 2_656 97.95(9) n
N2 Cu1 N1 2_656 2_656 82.05(9) n
O2 S1 O1 . . 115.53(13) ?
O2 S1 N1 . . 109.88(11) ?
O1 S1 N1 . . 113.23(12) ?
O2 S1 C1 . . 106.09(11) ?
O1 S1 C1 . . 104.67(10) ?
N1 S1 C1 . . 106.67(11) ?
C2 C1 C6 . . 120.0 ?
C2 C1 S1 . . 120.32(10) ?
C6 C1 S1 . . 119.68(10) ?
C1 C2 C3 . . 120.0 ?
C1 C2 H2 . . 120.0 ?
C3 C2 H2 . . 120.0 ?
C2 C3 C4 . . 120.0 ?
C2 C3 H3 . . 120.0 ?
C4 C3 H3 . . 120.0 ?
C5 C4 C3 . . 120.0 ?
C5 C4 C7 . . 120.3(2) ?
C3 C4 C7 . . 119.6(2) ?
C6 C5 C4 . . 120.0 ?
C6 C5 H5 . . 120.0 ?
C4 C5 H5 . . 120.0 ?
C5 C6 C1 . . 120.0 ?
C5 C6 H6 . . 120.0 ?
C1 C6 H6 . . 120.0 ?
C4 C7 H7A . . 109.6 ?
C4 C7 H7B . . 111.0 ?
H7A C7 H7B . . 111.3 ?
C4 C7 H7C . . 109.3 ?
H7A C7 H7C . . 106.3 ?
H7B C7 H7C . . 109.2 ?
N2 C15 C16 . . 108.9(3) ?
N2 C15 H15A . . 109.9 ?
C16 C15 H15A . . 109.9 ?
N2 C15 H15B . . 109.9 ?
C16 C15 H15B . . 109.9 ?
H15A C15 H15B . . 108.3 ?
N1 C16 C15 . . 107.7(2) ?
N1 C16 H16A . . 110.2 ?
C15 C16 H16A . . 110.2 ?
N1 C16 H16B . . 110.2 ?
C15 C16 H16B . . 110.2 ?
H16A C16 H16B . . 108.5 ?
C16 N1 S1 . . 112.72(17) ?
C16 N1 Cu1 . . 112.70(16) ?
S1 N1 Cu1 . . 134.50(13) ?
C15 N2 Cu1 . . 108.32(18) ?
C15 N2 H2A . . 110.9 ?
Cu1 N2 H2A . . 110.1 ?
C15 N2 H2B . . 109.2 ?
Cu1 N2 H2B . . 110.0 ?
H2A N2 H2B . . 108.4 ?

loop_
_geom_bond_atom_site_label_1
_geom_bond_atom_site_label_2
_geom_bond_site_symmetry_2
_geom_bond_distance
_geom_bond_publ_flag
Cu1 N2 . 1.983(2) yes
Cu1 N2 2_656 1.983(2) n
Cu1 N1 . 2.024(2) yes
Cu1 N1 2_656 2.024(2) n
S1 O2 . 1.453(2) ?
S1 O1 . 1.454(2) ?
S1 N1 . 1.568(2) ?
S1 C1 . 1.7869(14) ?
C1 C2 . 1.3900 ?
C1 C6 . 1.3900 ?
C2 C3 . 1.3900 ?
C2 H2 . 0.9300 ?
C3 C4 . 1.3900 ?
C3 H3 . 0.9300 ?
C4 C5 . 1.3900 ?
C4 C7 . 1.526(4) ?
C5 C6 . 1.3900 ?
C5 H5 . 0.9300 ?
C6 H6 . 0.9300 ?
C7 H7A . 0.9669 ?
C7 H7B . 0.9318 ?
C7 H7C . 0.9914 ?
C15 N2 . 1.454(4) ?
C15 C16 . 1.498(4) ?
C15 H15A . 0.9700 ?
C15 H15B . 0.9700 ?
C16 N1 . 1.479(3) ?
C16 H16A . 0.9700 ?
C16 H16B . 0.9700 ?
N2 H2A . 0.8985 ?
N2 H2B . 0.8988 ?

loop_
_geom_hbond_atom_site_label_D
_geom_hbond_atom_site_label_H
_geom_hbond_atom_site_label_A
_geom_hbond_site_symmetry_A
_geom_hbond_distance_DH
_geom_hbond_distance_HA
_geom_hbond_distance_DA
_geom_hbond_angle_DHA
_geom_hbond_publ_flag
N2 H2B O2 2_656 0.90 2.10 2.849(4) 140 yes
C7 H7B \p 2_665 0.93 3.13 3.989(3) 154 yes
C15 H15B \p 1_545 0.97 3.01 3.741(4) 161 yes

loop_
_geom_torsion_atom_site_label_1
_geom_torsion_atom_site_label_2
_geom_torsion_atom_site_label_3
_geom_torsion_atom_site_label_4
_geom_torsion_site_symmetry_1
_geom_torsion
O2 S1 C1 C2 . 127.82(14)
O1 S1 C1 C2 . 5.19(16)
N1 S1 C1 C2 . -115.07(14)
O2 S1 C1 C6 . -52.94(15)
O1 S1 C1 C6 . -175.57(14)
N1 S1 C1 C6 . 64.17(15)
C6 C1 C2 C3 . 0.0
S1 C1 C2 C3 . 179.24(15)
C1 C2 C3 C4 . 0.0
C2 C3 C4 C5 . 0.0
C2 C3 C4 C7 . -176.8(3)
C3 C4 C5 C6 . 0.0
C7 C4 C5 C6 . 176.8(3)
C4 C5 C6 C1 . 0.0
C2 C1 C6 C5 . 0.0
S1 C1 C6 C5 . -179.25(15)
N2 C15 C16 N1 . -43.6(3)
C15 C16 N1 S1 . -163.7(2)
C15 C16 N1 Cu1 . 19.1(3)
O2 S1 N1 C16 . -170.96(18)
O1 S1 N1 C16 . -40.1(2)
C1 S1 N1 C16 . 74.5(2)
O2 S1 N1 Cu1 . 5.4(2)
O1 S1 N1 Cu1 . 136.29(17)
C1 S1 N1 Cu1 . -109.13(17)
N2 Cu1 N1 S1 2_656 9.0(2)
C16 C15 N2 Cu1 . 48.6(3)
N1 Cu1 N2 C15 2_656 150.4(2)
